data_2236891
loop_
_publ_author_name
'Asiri, Abdullah M.'
'Arshad, Muhammad Nadeem'
'Zayed, Mohie E. M.'
'Alamry, Khalid A.'
'Bokhari, Tanveer Hussain'

_publ_section_title
;
 (<i>Z</i>)-Ethyl 2-chloro-2-[2-(4-methylphenyl)hydrazinylidene]acetate
;
_journal_coeditor_code HB6984
_journal_issue 12
_journal_name_full 'Acta Crystallographica Section E'
_journal_page_first o3420
_journal_paper_doi 10.1107/S1600536812046521
_journal_volume 68
_journal_year 2012
_chemical_formula_iupac 'C11 H13 Cl N2 O2'
_chemical_formula_moiety 'C11 H13 Cl N2 O2'
_chemical_formula_sum 'C11 H13 Cl N2 O2'
_chemical_formula_weight 240.68
_chemical_name_common
;
(<i>Z</i>)-Ethyl 2-chloro-2-[2-(4-methylphenyl)hydrazono]acetate
;
_chemical_name_systematic
;
(<i>Z</i>)-Ethyl 2-chloro-2-[2-(4-methylphenyl)hydrazinylidene]acetate
;
_space_group_IT_number 14
_symmetry_cell_setting monoclinic
_symmetry_space_group_name_Hall '-P 2ybc'
_symmetry_space_group_name_H-M 'P 1 21/c 1'
_atom_sites_solution_hydrogens geom
_atom_sites_solution_primary direct
_atom_sites_solution_secondary difmap
_audit_creation_method SHELXL-97
_cell_angle_alpha 90.00
_cell_angle_beta 90.6920(10)
_cell_angle_gamma 90.00
_cell_formula_units_Z 4
_cell_length_a 4.61520(10)
_cell_length_b 9.94440(10)
_cell_length_c 26.3152(3)
_cell_measurement_reflns_used 6552
_cell_measurement_temperature 296(2)
_cell_measurement_theta_max 75.92
_cell_measurement_theta_min 4.44
_cell_volume 1207.66(3)
_computing_cell_refinement 'CrysAlis PRO (Agilent, 2012)'
_computing_data_collection 'CrysAlis PRO (Agilent, 2012)'
_computing_data_reduction 'CrysAlis PRO (Agilent, 2012)'
_computing_molecular_graphics 'PLATON (Spek, 2009)'
_computing_publication_material 'WinGX (Farrugia, 2012)'
_computing_structure_refinement 'SHELXL97 (Sheldrick, 2008)'
_computing_structure_solution 'SHELXS97 (Sheldrick, 2008)'
_diffrn_ambient_temperature 296(2)
_diffrn_measured_fraction_theta_full 0.980
_diffrn_measured_fraction_theta_max 0.964
_diffrn_measurement_device_type 'Agilent SuperNova (Dual, Cu at zero, Atlas) CCD'
_diffrn_measurement_method '\w scans'
_diffrn_radiation_monochromator mirror
_diffrn_radiation_source 'SuperNova (Cu) X-ray Source'
_diffrn_radiation_type CuK\a
_diffrn_radiation_wavelength 1.54184
_diffrn_reflns_av_R_equivalents 0.0185
_diffrn_reflns_av_sigmaI/netI 0.0132
_diffrn_reflns_limit_h_max 5
_diffrn_reflns_limit_h_min -4
_diffrn_reflns_limit_k_max 12
_diffrn_reflns_limit_k_min -12
_diffrn_reflns_limit_l_max 33
_diffrn_reflns_limit_l_min -32
_diffrn_reflns_number 9526
_diffrn_reflns_theta_full 66.50
_diffrn_reflns_theta_max 76.11
_diffrn_reflns_theta_min 4.75
_diffrn_standards_number 0
_exptl_absorpt_coefficient_mu 2.713
_exptl_absorpt_correction_T_max 1.00000
_exptl_absorpt_correction_T_min 0.69161
_exptl_absorpt_correction_type multi-scan
_exptl_absorpt_process_details '(CrysAlis PRO; Agilent, 2012)'
_exptl_crystal_colour yellow
_exptl_crystal_density_diffrn 1.324
_exptl_crystal_density_method 'not measured'
_exptl_crystal_description needle
_exptl_crystal_F_000 504
_exptl_crystal_size_max 0.41
_exptl_crystal_size_mid 0.14
_exptl_crystal_size_min 0.13
_refine_diff_density_max 0.275
_refine_diff_density_min -0.225
_refine_ls_extinction_method none
_refine_ls_goodness_of_fit_ref 1.056
_refine_ls_hydrogen_treatment mixed
_refine_ls_matrix_type full
_refine_ls_number_parameters 150
_refine_ls_number_reflns 2436
_refine_ls_number_restraints 0
_refine_ls_restrained_S_all 1.056
_refine_ls_R_factor_all 0.0429
_refine_ls_R_factor_gt 0.0400
_refine_ls_shift/su_max 0.000
_refine_ls_shift/su_mean 0.000
_refine_ls_structure_factor_coef Fsqd
_refine_ls_weighting_details 'calc w=1/[\s^2^(Fo^2^)+(0.0563P)^2^+0.2618P] where P=(Fo^2^+2Fc^2^)/3'
_refine_ls_weighting_scheme calc
_refine_ls_wR_factor_gt 0.1099
_refine_ls_wR_factor_ref 0.1129
_reflns_number_gt 2224
_reflns_number_total 2436
_reflns_threshold_expression I>2\s(I)
_cod_data_source_file hb6984.cif
_cod_data_source_block I
_cod_original_sg_symbol_H-M 'P 21/c'
_cod_database_code 2236891
_cod_database_fobs_code 2236891

loop_
_symmetry_equiv_pos_as_xyz
'x, y, z'
'-x, y+1/2, -z+1/2'
'-x, -y, -z'
'x, -y-1/2, z-1/2'

loop_
_atom_site_type_symbol
_atom_site_label
_atom_site_fract_x
_atom_site_fract_y
_atom_site_fract_z
_atom_site_U_iso_or_equiv
_atom_site_adp_type
_atom_site_calc_flag
_atom_site_refinement_flags
_atom_site_occupancy
_atom_site_symmetry_multiplicity
Cl Cl1 0.43464(11) 0.05667(5) 0.234472(17) 0.07524(19) Uani d . 1 1
O O1 0.1041(3) 0.28559(14) 0.27188(5) 0.0730(4) Uani d . 1 1
O O2 0.2685(3) 0.27966(12) 0.35220(4) 0.0641(3) Uani d . 1 1
N N1 0.8092(3) -0.02052(14) 0.31951(5) 0.0541(3) Uani d . 1 1
N N2 0.6346(3) 0.08135(12) 0.32924(5) 0.0508(3) Uani d . 1 1
C C1 0.9873(3) -0.07483(15) 0.35803(6) 0.0491(3) Uani d . 1 1
C C2 1.0086(4) -0.01791(17) 0.40583(6) 0.0579(4) Uani d . 1 1
H H2 0.9035 0.0590 0.4136 0.070 Uiso calc R 1 1
C C3 1.1886(4) -0.07686(18) 0.44203(6) 0.0621(4) Uani d . 1 1
H H3 1.2034 -0.0379 0.4741 0.074 Uiso calc R 1 1
C C4 1.3468(3) -0.19164(17) 0.43198(6) 0.0574(4) Uani d . 1 1
C C5 1.3267(4) -0.24428(17) 0.38355(7) 0.0626(4) Uani d . 1 1
H H5 1.4356 -0.3199 0.3755 0.075 Uiso calc R 1 1
C C6 1.1496(4) -0.18777(17) 0.34674(6) 0.0592(4) Uani d . 1 1
H H6 1.1393 -0.2255 0.3144 0.071 Uiso calc R 1 1
C C7 0.4608(3) 0.12591(16) 0.29498(6) 0.0518(3) Uani d . 1 1
C C8 0.2603(3) 0.23844(16) 0.30433(6) 0.0546(4) Uani d . 1 1
C C9 0.0576(5) 0.3840(2) 0.36460(8) 0.0774(5) Uani d . 1 1
H H9A 0.1042 0.4668 0.3470 0.093 Uiso calc R 1 1
H H9B -0.1354 0.3560 0.3541 0.093 Uiso calc R 1 1
C C10 0.0685(7) 0.4052(3) 0.41932(10) 0.1069(9) Uani d . 1 1
H H10A 0.0065 0.3250 0.4363 0.160 Uiso calc R 1 1
H H10B -0.0572 0.4783 0.4281 0.160 Uiso calc R 1 1
H H10C 0.2634 0.4263 0.4297 0.160 Uiso calc R 1 1
C C11 1.5322(5) -0.2579(2) 0.47260(8) 0.0768(5) Uani d . 1 1
H H11A 1.4576 -0.3460 0.4797 0.115 Uiso calc R 1 1
H H11B 1.5289 -0.2045 0.5030 0.115 Uiso calc R 1 1
H H11C 1.7278 -0.2653 0.4609 0.115 Uiso calc R 1 1
H H1 0.799(5) -0.063(2) 0.2915(10) 0.092 Uiso d . 1 1

loop_
_atom_site_aniso_label
_atom_site_aniso_U_11
_atom_site_aniso_U_22
_atom_site_aniso_U_33
_atom_site_aniso_U_12
_atom_site_aniso_U_13
_atom_site_aniso_U_23
Cl1 0.0816(3) 0.0890(3) 0.0549(3) 0.0032(2) -0.0103(2) -0.0051(2)
O1 0.0795(8) 0.0712(8) 0.0680(7) 0.0077(6) -0.0172(6) 0.0174(6)
O2 0.0687(7) 0.0615(7) 0.0618(7) 0.0123(5) -0.0083(5) 0.0025(5)
N1 0.0542(7) 0.0577(7) 0.0502(7) 0.0023(6) -0.0021(6) -0.0015(6)
N2 0.0478(7) 0.0507(7) 0.0539(7) -0.0047(5) -0.0002(5) 0.0055(5)
C1 0.0459(7) 0.0495(7) 0.0520(8) -0.0049(6) 0.0007(6) 0.0022(6)
C2 0.0621(9) 0.0567(8) 0.0549(8) 0.0072(7) 0.0012(7) -0.0032(7)
C3 0.0664(10) 0.0685(10) 0.0513(9) 0.0011(8) -0.0026(7) -0.0048(7)
C4 0.0508(8) 0.0597(9) 0.0615(9) -0.0048(7) -0.0038(7) 0.0064(7)
C5 0.0611(10) 0.0557(9) 0.0709(10) 0.0073(7) -0.0042(8) -0.0039(7)
C6 0.0639(10) 0.0575(9) 0.0561(9) 0.0035(7) -0.0023(7) -0.0083(7)
C7 0.0502(8) 0.0552(8) 0.0499(8) -0.0079(6) -0.0021(6) 0.0064(6)
C8 0.0549(8) 0.0529(8) 0.0557(8) -0.0078(6) -0.0039(7) 0.0122(6)
C9 0.0837(13) 0.0655(11) 0.0826(13) 0.0187(10) -0.0084(10) 0.0009(9)
C10 0.137(2) 0.0947(17) 0.0889(17) 0.0374(16) 0.0124(15) -0.0014(13)
C11 0.0738(12) 0.0788(12) 0.0773(12) 0.0022(9) -0.0163(10) 0.0121(10)

loop_
_atom_type_symbol
_atom_type_description
_atom_type_scat_dispersion_real
_atom_type_scat_dispersion_imag
_atom_type_scat_source
C C 0.0033 0.0016 'International Tables Vol C Tables 4.2.6.8 and 6.1.1.4'
H H 0.0000 0.0000 'International Tables Vol C Tables 4.2.6.8 and 6.1.1.4'
N N 0.0061 0.0033 'International Tables Vol C Tables 4.2.6.8 and 6.1.1.4'
O O 0.0492 0.0322 'International Tables Vol C Tables 4.2.6.8 and 6.1.1.4'
Cl Cl 0.3639 0.7018 'International Tables Vol C Tables 4.2.6.8 and 6.1.1.4'

loop_
_geom_angle_atom_site_label_1
_geom_angle_atom_site_label_2
_geom_angle_atom_site_label_3
_geom_angle
C8 O2 C9 114.85(13)
N2 N1 C1 120.49(13)
N2 N1 H1 121.5(16)
C1 N1 H1 117.4(16)
C7 N2 N1 120.52(14)
C2 C1 C6 119.67(15)
C2 C1 N1 122.27(14)
C6 C1 N1 118.05(14)
C1 C2 C3 119.20(15)
C1 C2 H2 120.4
C3 C2 H2 120.4
C4 C3 C2 122.08(16)
C4 C3 H3 119.0
C2 C3 H3 119.0
C5 C4 C3 117.41(15)
C5 C4 C11 121.23(17)
C3 C4 C11 121.35(17)
C6 C5 C4 121.77(16)
C6 C5 H5 119.1
C4 C5 H5 119.1
C5 C6 C1 119.83(15)
C5 C6 H6 120.1
C1 C6 H6 120.1
N2 C7 C8 122.34(14)
N2 C7 Cl1 123.01(13)
C8 C7 Cl1 114.63(11)
O1 C8 O2 124.26(16)
O1 C8 C7 123.24(16)
O2 C8 C7 112.49(13)
C10 C9 O2 107.95(17)
C10 C9 H9A 110.1
O2 C9 H9A 110.1
C10 C9 H9B 110.1
O2 C9 H9B 110.1
H9A C9 H9B 108.4
C9 C10 H10A 109.5
C9 C10 H10B 109.5
H10A C10 H10B 109.5
C9 C10 H10C 109.5
H10A C10 H10C 109.5
H10B C10 H10C 109.5
C4 C11 H11A 109.5
C4 C11 H11B 109.5
H11A C11 H11B 109.5
C4 C11 H11C 109.5
H11A C11 H11C 109.5
H11B C11 H11C 109.5

loop_
_geom_bond_atom_site_label_1
_geom_bond_atom_site_label_2
_geom_bond_distance
Cl1 C7 1.7377(16)
O1 C8 1.2056(19)
O2 C8 1.325(2)
O2 C9 1.462(2)
N1 N2 1.3215(19)
N1 C1 1.405(2)
N1 H1 0.85(2)
N2 C7 1.2788(19)
C1 C2 1.382(2)
C1 C6 1.384(2)
C2 C3 1.386(2)
C2 H2 0.9300
C3 C4 1.382(2)
C3 H3 0.9300
C4 C5 1.380(2)
C4 C11 1.512(2)
C5 C6 1.380(2)
C5 H5 0.9300
C6 H6 0.9300
C7 C8 1.475(2)
C9 C10 1.456(3)
C9 H9A 0.9700
C9 H9B 0.9700
C10 H10A 0.9600
C10 H10B 0.9600
C10 H10C 0.9600
C11 H11A 0.9600
C11 H11B 0.9600
C11 H11C 0.9600

loop_
_geom_hbond_atom_site_label_D
_geom_hbond_atom_site_label_H
_geom_hbond_atom_site_label_A
_geom_hbond_site_symmetry_A
_geom_hbond_distance_DH
_geom_hbond_distance_HA
_geom_hbond_distance_DA
_geom_hbond_angle_DHA
C6 H6 O1 2_645 0.93 2.52 3.331(2) 145
N1 H1 O1 2_645 0.85(2) 2.30(2) 3.1120(18) 161(2)

loop_
_geom_torsion_atom_site_label_1
_geom_torsion_atom_site_label_2
_geom_torsion_atom_site_label_3
_geom_torsion_atom_site_label_4
_geom_torsion
C1 N1 N2 C7 -176.05(13)
N2 N1 C1 C2 -6.0(2)
N2 N1 C1 C6 175.21(14)
C6 C1 C2 C3 -1.3(2)
N1 C1 C2 C3 179.99(15)
C1 C2 C3 C4 -0.4(3)
C2 C3 C4 C5 2.0(3)
C2 C3 C4 C11 -177.38(17)
C3 C4 C5 C6 -1.9(3)
C11 C4 C5 C6 177.44(17)
C4 C5 C6 C1 0.3(3)
C2 C1 C6 C5 1.3(2)
N1 C1 C6 C5 -179.88(15)
N1 N2 C7 C8 179.40(13)
N1 N2 C7 Cl1 1.1(2)
C9 O2 C8 O1 3.6(2)
C9 O2 C8 C7 -175.40(14)
N2 C7 C8 O1 176.63(15)
Cl1 C7 C8 O1 -4.9(2)
N2 C7 C8 O2 -4.4(2)
Cl1 C7 C8 O2 174.06(11)
C8 O2 C9 C10 172.7(2)

loop_
_cod_related_entry_id
_cod_related_entry_database
_cod_related_entry_code
1 ChemSpider 4646007
